data_4319674
loop_
_publ_author_name
'Ching-Hui Huang'
'Li-Hsun Huang'
'Kwang-Hwa Lii'

_publ_contact_author
;
Kwang-Hwa Lii,
Department of Chemistry,
National Central University,
Chungli, Taiwan 320
;
_publ_contact_author_email liikh@cc.ncu.edu.tw
_publ_section_title
;
 Synthesis and Structure of (4,4'-H2bpy)[V2(HPO4)4(4,4'-bpy)2], a Novel
 Two-Dimensional Network Compound
;
_journal_name_full 'Inorganic Chemistry'
_journal_page_first 2625
_journal_page_last 2627
_journal_paper_doi 10.1021/ic001169g
_journal_volume 40
_journal_year 2001
_chemical_compound_source 'hydrothermal synthesis'
_chemical_formula_structural (4,4'H2bpy)[V2(HPO4)4(4,4'-bpy)2]
_chemical_formula_sum 'C30 H30 N6 O16 P4 V2'
_chemical_formula_weight 956.36
_chemical_name_systematic
; 
 ? 
;
_space_group_IT_number 3
_symmetry_cell_setting monoclinic
_symmetry_space_group_name_Hall 'P 2y'
_symmetry_space_group_name_H-M 'P 1 2 1'
_atom_sites_solution_hydrogens geom
_atom_sites_solution_primary direct
_atom_sites_solution_secondary difmap
_audit_creation_method SHELXL
_cell_angle_alpha 90.00
_cell_angle_beta 107.060(2)
_cell_angle_gamma 90.00
_cell_formula_units_Z 1
_cell_length_a 8.1434(9)
_cell_length_b 11.4343(12)
_cell_length_c 10.0905(11)
_cell_measurement_reflns_used 911
_cell_measurement_temperature 296(2)
_cell_volume 898.22(17)
_computing_molecular_graphics ATOMS
_computing_structure_refinement 'SHELXL-93 (Sheldrick, 1993)'
_computing_structure_solution 'SHELXS-86 (Sheldrick, 1990)'
_diffrn_ambient_temperature 296(2)
_diffrn_measurement_device 'Siemens Smart CCD'
_diffrn_radiation_monochromator graphite
_diffrn_radiation_source 'fine-focus sealed tube'
_diffrn_radiation_type MoK\a
_diffrn_radiation_wavelength 0.71073
_diffrn_reflns_av_R_equivalents 0.0331
_diffrn_reflns_av_sigmaI/netI 0.0522
_diffrn_reflns_limit_h_max 6
_diffrn_reflns_limit_h_min -10
_diffrn_reflns_limit_k_max 15
_diffrn_reflns_limit_k_min -14
_diffrn_reflns_limit_l_max 13
_diffrn_reflns_limit_l_min -12
_diffrn_reflns_number 5942
_diffrn_reflns_theta_max 28.29
_diffrn_reflns_theta_min 1.78
_exptl_absorpt_coefficient_mu 0.784
_exptl_absorpt_correction_T_max 0.979
_exptl_absorpt_correction_T_min 0.938
_exptl_crystal_colour green
_exptl_crystal_density_diffrn 1.768
_exptl_crystal_description plate
_exptl_crystal_F_000 486
_exptl_crystal_size_max 0.15
_exptl_crystal_size_mid 0.10
_exptl_crystal_size_min 0.05
_refine_diff_density_max 0.471
_refine_diff_density_min -0.441
_refine_diff_density_rms 0.082
_refine_ls_abs_structure_details 'Flack H D (1983), Acta Cryst. A39, 876-881'
_refine_ls_abs_structure_Flack 0.35(4)
_refine_ls_extinction_coef 0.0000(8)
_refine_ls_extinction_expression Fc^*^=kFc[1+0.001xFc^2^\l^3^/sin(2\q)]^-1/4^
_refine_ls_extinction_method SHELXL
_refine_ls_goodness_of_fit_all 1.075
_refine_ls_goodness_of_fit_obs 1.111
_refine_ls_matrix_type full
_refine_ls_number_parameters 267
_refine_ls_number_reflns 3986
_refine_ls_number_restraints 1
_refine_ls_restrained_S_all 1.074
_refine_ls_restrained_S_obs 1.111
_refine_ls_R_factor_all 0.0581
_refine_ls_R_factor_obs 0.0449
_refine_ls_shift/esd_max -0.575
_refine_ls_shift/esd_mean 0.003
_refine_ls_structure_factor_coef Fsqd
_refine_ls_weighting_details 'w=1/[\s^2^(Fo^2^)+(0.0530P)^2^+0.2984P] where P=(Fo^2^+2Fc^2^)/3'
_refine_ls_weighting_scheme calc
_refine_ls_wR_factor_all 0.1096
_refine_ls_wR_factor_obs 0.1034
_reflns_number_observed 3354
_reflns_number_total 3986
_reflns_observed_criterion >2sigma(I)
_cod_data_source_file ic001169g.cif
_cod_data_source_block mr06m
_cod_depositor_comments
;
The following automatic conversions were performed:

'_refine_ls_weighting_scheme' value 'calc
w=1/[\s^2^(Fo^2^)+(0.0530P)^2^+0.2984P] where P=(Fo^2^+2Fc^2^)/3' was
changed to 'calc'. New tag '_refine_ls_weighting_details' was
created. The value of the new tag was set to
'w=1/[\s^2^(Fo^2^)+(0.0530P)^2^+0.2984P] where P=(Fo^2^+2Fc^2^)/3'.

Automatic conversion script
Id: cif_fix_values 3143 2015-03-26 13:38:13Z robertas 
;
_cod_original_cell_volume 898.2(2)
_cod_database_code 4319674

loop_
_symmetry_equiv_pos_as_xyz
'x, y, z'
'-x, y, -z'

loop_
_atom_site_aniso_label
_atom_site_aniso_U_11
_atom_site_aniso_U_22
_atom_site_aniso_U_33
_atom_site_aniso_U_23
_atom_site_aniso_U_13
_atom_site_aniso_U_12
V1 0.0141(6) 0.0131(7) 0.0097(6) 0.000 0.0024(5) 0.000
V2 0.0139(6) 0.0125(7) 0.0134(6) 0.000 0.0049(5) 0.000
P1 0.0148(6) 0.0170(8) 0.0132(6) 0.0007(6) 0.0048(5) 0.0014(6)
P2 0.0157(7) 0.0241(10) 0.0152(6) -0.0009(6) 0.0049(6) 0.0005(6)
O1 0.018(2) 0.025(2) 0.016(2) 0.000(2) 0.0033(14) -0.006(2)
O2 0.020(2) 0.026(2) 0.019(2) 0.005(2) 0.0109(14) 0.001(2)
O3 0.024(2) 0.032(2) 0.017(2) 0.004(2) 0.001(2) -0.002(2)
O4 0.032(2) 0.023(2) 0.031(2) -0.002(2) 0.019(2) 0.005(2)
O5 0.022(2) 0.024(2) 0.014(2) 0.001(2) 0.0013(14) 0.001(2)
O6 0.020(2) 0.032(2) 0.020(2) -0.002(2) 0.004(2) 0.005(2)
O7 0.021(2) 0.029(2) 0.021(2) 0.000(2) 0.0108(15) 0.000(2)
O8 0.032(2) 0.027(2) 0.039(2) -0.005(2) 0.019(2) -0.008(2)
N1 0.024(4) 0.016(4) 0.020(4) 0.000 0.010(3) 0.000
N2 0.029(4) 0.015(3) 0.024(4) 0.000 0.008(3) 0.000
N3 0.017(4) 0.021(3) 0.012(3) 0.000 0.004(3) 0.000
N4 0.025(4) 0.018(4) 0.019(4) 0.000 0.000(3) 0.000
N5 0.047(3) 0.056(3) 0.054(3) 0.001(3) 0.011(2) 0.001(3)
C1 0.031(2) 0.020(2) 0.021(2) 0.001(2) 0.012(2) -0.002(2)
C2 0.037(3) 0.022(2) 0.019(2) -0.002(2) 0.012(2) 0.000(2)
C3 0.028(5) 0.009(4) 0.020(4) 0.000 0.006(4) 0.000
C4 0.020(4) 0.037(5) 0.028(5) 0.000 0.002(4) 0.000
C5 0.056(3) 0.019(2) 0.024(2) -0.001(2) 0.023(2) 0.000(2)
C6 0.055(3) 0.018(2) 0.032(3) -0.001(2) 0.028(2) -0.001(2)
C7 0.020(2) 0.018(2) 0.051(3) -0.001(2) 0.008(2) -0.002(2)
C8 0.021(2) 0.018(2) 0.055(3) -0.001(2) 0.008(2) 0.003(2)
C9 0.033(5) 0.003(3) 0.018(4) 0.000 0.010(3) 0.000
C10 0.023(5) 0.020(4) 0.024(5) 0.000 0.005(4) 0.000
C11 0.023(2) 0.023(2) 0.036(3) -0.001(2) 0.011(2) 0.004(2)
C12 0.025(2) 0.018(2) 0.047(3) -0.006(2) 0.014(2) -0.005(2)
C13 0.052(4) 0.054(4) 0.054(4) -0.011(3) 0.008(3) -0.003(3)
C14 0.049(4) 0.039(3) 0.061(4) -0.003(3) 0.009(3) -0.004(3)
C15 0.030(3) 0.040(3) 0.046(3) 0.003(2) 0.001(2) 0.003(2)
C16 0.063(4) 0.043(3) 0.068(4) -0.002(3) 0.024(3) 0.014(3)
C17 0.064(4) 0.040(3) 0.069(4) 0.016 0.018 0.014(3)

loop_
_atom_site_label
_atom_site_type_symbol
_atom_site_fract_x
_atom_site_fract_y
_atom_site_fract_z
_atom_site_U_iso_or_equiv
_atom_site_thermal_displace_type
_atom_site_occupancy
_atom_site_calc_flag
_atom_site_refinement_flags
_atom_site_disorder_group
V1 V 1.0000 0.55888(9) 0.5000 0.0125(3) Uani 1 d S .
V2 V 1.0000 0.62928(9) 1.0000 0.0131(3) Uani 1 d S .
P1 P 0.72026(14) 0.60465(12) 1.18604(12) 0.0149(3) Uani 1 d . .
P2 P 0.7161(2) 0.58921(12) 0.68200(13) 0.0182(4) Uani 1 d . .
O1 O 0.5713(5) 0.5190(3) 1.1266(3) 0.0200(8) Uani 1 d . .
O2 O 0.8042(4) 0.6372(4) 1.0775(3) 0.0204(9) Uani 1 d . .
O3 O 0.8420(4) 0.5522(4) 1.3132(3) 0.0254(9) Uani 1 d . .
O4 O 0.6422(5) 0.7217(3) 1.2241(4) 0.0267(9) Uani 1 d . .
O5 O 0.8368(4) 0.6369(3) 0.8157(3) 0.0209(8) Uani 1 d . .
O6 O 0.5742(5) 0.6835(4) 0.6252(4) 0.0245(9) Uani 1 d . .
O7 O 0.8050(4) 0.5578(4) 0.5752(3) 0.0228(9) Uani 1 d . .
O8 O 0.6293(5) 0.4740(4) 0.7101(4) 0.0310(10) Uani 1 d . .
N1 N 1.0000 0.7482(6) 0.5000 0.019(2) Uani 1 d S .
N2 N 1.0000 0.3715(6) 0.5000 0.023(2) Uani 1 d S .
N3 N 1.0000 0.8181(6) 1.0000 0.0167(14) Uani 1 d S .
N4 N 1.0000 0.4386(6) 1.0000 0.022(2) Uani 1 d S .
N5 N 0.6134(6) 1.1135(5) 1.1832(5) 0.0531(12) Uani 1 d . .
C1 C 0.9815(6) 0.8099(4) 0.6076(4) 0.0229(9) Uani 1 d . .
C2 C 0.9800(6) 0.9312(4) 0.6120(4) 0.0255(10) Uani 1 d . .
C3 C 1.0000 0.9977(7) 0.5000 0.019(2) Uani 1 d S .
C4 C 1.0000 1.1218(9) 0.5000 0.029(2) Uani 1 d S .
C5 C 0.9581(7) 0.3097(4) 0.5986(5) 0.0306(11) Uani 1 d . .
C6 C 0.9586(7) 0.1886(4) 0.6032(5) 0.0320(11) Uani 1 d . .
C7 C 0.8528(6) 0.8784(4) 0.9703(5) 0.0305(10) Uani 1 d . .
C8 C 0.8477(6) 0.9980(4) 0.9712(5) 0.0319(11) Uani 1 d . .
C9 C 1.0000 1.0612(6) 1.0000 0.017(2) Uani 1 d S .
C10 C 1.0000 1.1950(8) 1.0000 0.023(2) Uani 1 d S .
C11 C 0.8610(6) 0.3766(4) 1.0041(5) 0.0264(9) Uani 1 d . .
C12 C 0.8564(6) 1.2562(4) 1.0046(5) 0.0293(10) Uani 1 d . .
C13 C 0.5955(8) 1.0133(6) 1.2459(7) 0.055(2) Uani 1 d . .
C14 C 0.5484(8) 1.0072(5) 1.3669(7) 0.0513(15) Uani 1 d . .
C15 C 0.5210(6) 1.1099(5) 1.4327(5) 0.0411(12) Uani 1 d . .
C16 C 0.5401(9) 1.2142(6) 1.3668(7) 0.057(2) Uani 1 d . .
C17 C 0.5838(9) 1.2101(5) 1.2436(7) 0.058(2) Uani 1 d . .
H4O H 0.5672 0.7057 0.2770 0.050 Uiso 1 d . .
H8O H 0.5689 0.4836 0.7772 0.050 Uiso 1 d . .
H1C H 0.9531 0.7695 0.6783 0.050 Uiso 1 d . .
H2C H 0.9549 0.9609 0.6983 0.050 Uiso 1 d . .
H5C H 0.9407 0.3408 0.6783 0.050 Uiso 1 d . .
H6C H 0.8653 0.1387 0.6378 0.050 Uiso 1 d . .
H7C H 0.7501 0.8279 0.9575 0.050 Uiso 1 d . .
H8C H 0.7561 0.0409 0.9776 0.050 Uiso 1 d . .
H11C H 0.7557 0.4210 0.9976 0.050 Uiso 1 d . .
H12C H 0.7473 0.2159 0.9976 0.050 Uiso 1 d . .
H14C H 0.5424 0.9211 0.3969 0.050 Uiso 1 d . .
H16C H 0.5062 0.2809 0.4233 0.050 Uiso 1 d . .
H17C H 0.6022 0.2764 0.1972 0.050 Uiso 1 d . .

loop_
_atom_type_symbol
_atom_type_description
_atom_type_scat_dispersion_real
_atom_type_scat_dispersion_imag
_atom_type_scat_source
C C 0.0033 0.0016 'International Tables Vol C Tables 4.2.6.8 and 6.1.1.4'
H H 0.0000 0.0000 'International Tables Vol C Tables 4.2.6.8 and 6.1.1.4'
N N 0.0061 0.0033 'International Tables Vol C Tables 4.2.6.8 and 6.1.1.4'
O O 0.0106 0.0060 'International Tables Vol C Tables 4.2.6.8 and 6.1.1.4'
P P 0.1023 0.0942 'International Tables Vol C Tables 4.2.6.8 and 6.1.1.4'
V V 0.3005 0.5294 'International Tables Vol C Tables 4.2.6.8 and 6.1.1.4'

loop_
_geom_angle_atom_site_label_1
_geom_angle_atom_site_label_2
_geom_angle_atom_site_label_3
_geom_angle
_geom_angle_site_symmetry_1
_geom_angle_site_symmetry_3
_geom_angle_publ_flag
O3 V1 O3 175.5(3) 2_757 1_554 ?
O3 V1 O7 89.67(15) 2_757 2_756 ?
O3 V1 O7 90.30(15) 1_554 2_756 ?
O3 V1 O7 90.30(15) 2_757 . ?
O3 V1 O7 89.67(15) 1_554 . ?
O7 V1 O7 179.2(3) 2_756 . ?
O3 V1 N2 87.75(13) 2_757 . ?
O3 V1 N2 87.75(13) 1_554 . ?
O7 V1 N2 89.62(13) 2_756 . ?
O7 V1 N2 89.62(13) . . ?
O3 V1 N1 92.25(13) 2_757 . ?
O3 V1 N1 92.25(13) 1_554 . ?
O7 V1 N1 90.38(13) 2_756 . ?
O7 V1 N1 90.38(13) . . ?
N2 V1 N1 180.000(2) . . ?
O5 V2 O5 174.9(2) 2_757 . ?
O5 V2 O2 91.37(14) 2_757 . ?
O5 V2 O2 88.39(14) . . ?
O5 V2 O2 88.39(14) 2_757 2_757 ?
O5 V2 O2 91.37(14) . 2_757 ?
O2 V2 O2 174.8(2) . 2_757 ?
O5 V2 N3 87.44(12) 2_757 . ?
O5 V2 N3 87.44(12) . . ?
O2 V2 N3 87.38(12) . . ?
O2 V2 N3 87.38(12) 2_757 . ?
O5 V2 N4 92.56(12) 2_757 . ?
O5 V2 N4 92.56(12) . . ?
O2 V2 N4 92.62(12) . . ?
O2 V2 N4 92.62(12) 2_757 . ?
N3 V2 N4 180.000(2) . . ?
O3 P1 O2 113.3(2) . . ?
O3 P1 O1 109.1(2) . . ?
O2 P1 O1 110.5(2) . . ?
O3 P1 O4 110.1(2) . . ?
O2 P1 O4 105.7(2) . . ?
O1 P1 O4 107.9(2) . . ?
O7 P2 O5 113.5(2) . . ?
O7 P2 O8 105.5(2) . . ?
O5 P2 O8 110.6(2) . . ?
O7 P2 O6 111.2(2) . . ?
O5 P2 O6 107.2(2) . . ?
O8 P2 O6 108.9(2) . . ?
P1 O2 V2 150.9(2) . . ?
P1 O3 V1 153.8(3) . 1_556 ?
P2 O5 V2 156.4(3) . . ?
P2 O7 V1 153.3(3) . . ?
P2 O8 H8O 112.8(3) . . ?
C1 N1 C1 116.4(6) . 2_756 ?
C1 N1 V1 121.8(3) . . ?
C1 N1 V1 121.8(3) 2_756 . ?
C5 N2 C5 116.6(6) 2_756 . ?
C5 N2 V1 121.7(3) 2_756 . ?
C5 N2 V1 121.7(3) . . ?
C7 N3 C7 118.0(6) 2_757 . ?
C7 N3 V2 121.0(3) 2_757 . ?
C7 N3 V2 121.0(3) . . ?
C11 N4 C11 116.5(6) 2_757 . ?
C11 N4 V2 121.7(3) 2_757 . ?
C11 N4 V2 121.7(3) . . ?
C17 N5 C13 116.1(6) . . ?
N1 C1 C2 123.8(4) . . ?
N1 C1 H1C 118.0(4) . . ?
C2 C1 H1C 117.6(4) . . ?
C1 C2 C3 120.6(4) . . ?
C1 C2 H2C 111.7(4) . . ?
C3 C2 H2C 127.6(5) . . ?
C2 C3 C2 114.8(6) 2_756 . ?
C2 C3 C4 122.6(3) 2_756 . ?
C2 C3 C4 122.6(3) . . ?
C6 C4 C6 114.4(8) 1_565 2_766 ?
C6 C4 C3 122.8(4) 1_565 . ?
C6 C4 C3 122.8(4) 2_766 . ?
N2 C5 C6 123.4(5) . . ?
N2 C5 H5C 125.3(5) . . ?
C6 C5 H5C 110.7(4) . . ?
C5 C6 C4 121.1(5) . 1_545 ?
C5 C6 H6C 122.7(4) . . ?
C4 C6 H6C 107.1(5) 1_545 . ?
N3 C7 C8 122.7(5) . . ?
N3 C7 H7C 113.2(4) . . ?
C8 C7 H7C 123.8(4) . . ?
C7 C8 C9 119.6(4) . . ?
C8 C9 C8 117.4(6) 2_757 . ?
C8 C9 C10 121.3(3) 2_757 . ?
C8 C9 C10 121.3(3) . . ?
C12 C10 C12 118.9(7) 2_757 . ?
C12 C10 C9 120.6(4) 2_757 . ?
C12 C10 C9 120.6(4) . . ?
N4 C11 C12 123.4(5) . 1_545 ?
N4 C11 H11C 116.9(5) . . ?
C12 C11 H11C 119.5(4) 1_545 . ?
C10 C12 C11 118.9(5) . 1_565 ?
N5 C13 C14 123.8(6) . . ?
C13 C14 C15 120.0(6) . . ?
C16 C15 C14 115.8(5) . . ?
C16 C15 C15 121.3(3) . 2_658 ?
C14 C15 C15 122.8(3) . 2_658 ?
C17 C16 C15 119.4(6) . . ?
N5 C17 C16 124.8(6) . . ?

loop_
_geom_bond_atom_site_label_1
_geom_bond_atom_site_label_2
_geom_bond_distance
_geom_bond_site_symmetry_2
_geom_bond_publ_flag
V1 O3 1.947(3) 2_757 ?
V1 O3 1.947(3) 1_554 ?
V1 O7 1.950(3) 2_756 ?
V1 O7 1.950(3) . ?
V1 N2 2.143(7) . ?
V1 N1 2.164(7) . ?
V2 O5 1.945(3) 2_757 ?
V2 O5 1.945(3) . ?
V2 O2 1.973(3) . ?
V2 O2 1.973(3) 2_757 ?
V2 N3 2.159(7) . ?
V2 N4 2.181(7) . ?
P1 O3 1.498(4) . ?
P1 O2 1.498(3) . ?
P1 O1 1.537(4) . ?
P1 O4 1.577(4) . ?
P2 O7 1.508(3) . ?
P2 O5 1.518(3) . ?
P2 O8 1.560(4) . ?
P2 O6 1.561(4) . ?
O3 V1 1.947(3) 1_556 ?
O8 H8O 0.953(4) . ?
N1 C1 1.340(5) . ?
N1 C1 1.340(5) 2_756 ?
N2 C5 1.343(6) 2_756 ?
N2 C5 1.343(6) . ?
N3 C7 1.339(6) 2_757 ?
N3 C7 1.339(6) . ?
N4 C11 1.346(6) 2_757 ?
N4 C11 1.346(6) . ?
N5 C17 1.317(8) . ?
N5 C13 1.338(8) . ?
C1 C2 1.388(6) . ?
C1 H1C 0.934(4) . ?
C2 C3 1.410(6) . ?
C2 H2C 1.010(4) . ?
C3 C2 1.410(6) 2_756 ?
C3 C4 1.420(13) . ?
C4 C6 1.409(7) 1_565 ?
C4 C6 1.409(7) 2_766 ?
C5 C6 1.385(6) . ?
C5 H5C 0.927(4) . ?
C6 C4 1.409(7) 1_545 ?
C6 H6C 1.087(5) . ?
C7 C8 1.368(6) . ?
C7 H7C 0.993(4) . ?
C8 C9 1.390(6) . ?
C9 C8 1.390(6) 2_757 ?
C9 C10 1.530(11) . ?
C10 C12 1.375(6) 2_757 ?
C10 C12 1.375(6) . ?
C11 C12 1.378(6) 1_545 ?
C11 H11C 0.982(4) . ?
C12 C11 1.378(6) 1_565 ?
C13 C14 1.385(9) . ?
C14 C15 1.399(8) . ?
C15 C16 1.396(8) . ?
C15 C15 1.495(11) 2_658 ?
C16 C17 1.391(9) . ?
